data_4329176
loop_
_publ_author_name
'Benjamin M. Lovaasen'
'Jenny V. Lockard'
'Brian W. Cohen'
'Shujiang Yang'
'Xiaoyi Zhang'
'Cheslan K. Simpson'
'Lin X. Chen'
'Michael D. Hopkins'

_publ_section_title
;
 Ground-State and Excited-State Structures of Tungsten-Benzylidyne
 Complexes
;
_journal_name_full 'Inorganic Chemistry'
_journal_page_first 5660
_journal_page_last 5670
_journal_paper_doi 10.1021/ic202622s
_journal_volume 51
_journal_year 2012
_chemical_formula_sum 'C61 H54.5 Cl2.5 F3 O3 P4 S W'
_chemical_formula_weight 1320.96
_chemical_name_common W(CPh)(dppe)2Cl+
_chemical_name_systematic
; 
 ? 
;
_space_group_IT_number 2
_symmetry_space_group_name_Hall '-P 1'
_symmetry_space_group_name_H-M 'P -1'
_atom_sites_solution_hydrogens geom
_atom_sites_solution_primary direct
_atom_sites_solution_secondary difmap
_audit_creation_method SHELXL-97
_cell_angle_alpha 102.834(5)
_cell_angle_beta 90.439(5)
_cell_angle_gamma 97.102(5)
_cell_formula_units_Z 2
_cell_length_a 11.195(3)
_cell_length_b 12.247(3)
_cell_length_c 22.433(6)
_cell_measurement_reflns_used 1024
_cell_measurement_temperature 100(2)
_cell_measurement_theta_max 25.03
_cell_measurement_theta_min 1.72
_cell_volume 2973.9(13)
_computing_structure_refinement 'SHELXL-97 (Sheldrick, 1997)'
_computing_structure_solution 'SHELXS-97 (Sheldrick, 1990)'
_diffrn_ambient_temperature 100(2)
_diffrn_measured_fraction_theta_full 0.994
_diffrn_measured_fraction_theta_max 0.994
_diffrn_radiation_monochromator graphite
_diffrn_radiation_source 'fine-focus sealed tube'
_diffrn_radiation_type MoK\a
_diffrn_radiation_wavelength 0.71073
_diffrn_reflns_av_R_equivalents 0.0436
_diffrn_reflns_av_sigmaI/netI 0.0956
_diffrn_reflns_limit_h_max 13
_diffrn_reflns_limit_h_min -13
_diffrn_reflns_limit_k_max 12
_diffrn_reflns_limit_k_min -14
_diffrn_reflns_limit_l_max 24
_diffrn_reflns_limit_l_min -26
_diffrn_reflns_number 21751
_diffrn_reflns_theta_full 25.03
_diffrn_reflns_theta_max 25.03
_diffrn_reflns_theta_min 1.72
_exptl_absorpt_coefficient_mu 2.250
_exptl_absorpt_correction_T_max 0.9356
_exptl_absorpt_correction_T_min 0.8063
_exptl_absorpt_correction_type multi-scan
_exptl_absorpt_process_details
;
absorption corrections were made based on correspondance of
equivalent intensities usingprogram SADABS (G. Sheldrick, Bruker 
Analytical X-ray Systems, Madison, WI)
;
_exptl_crystal_density_diffrn 1.475
_exptl_crystal_F_000 1328
_exptl_crystal_size_max 0.10
_exptl_crystal_size_mid 0.08
_exptl_crystal_size_min 0.03
_refine_diff_density_max 1.127
_refine_diff_density_min -2.509
_refine_diff_density_rms 0.120
_refine_ls_extinction_method none
_refine_ls_goodness_of_fit_ref 1.058
_refine_ls_hydrogen_treatment constr
_refine_ls_matrix_type full
_refine_ls_number_parameters 685
_refine_ls_number_reflns 10454
_refine_ls_number_restraints 0
_refine_ls_restrained_S_all 1.058
_refine_ls_R_factor_all 0.0657
_refine_ls_R_factor_gt 0.0520
_refine_ls_shift/su_max 0.001
_refine_ls_shift/su_mean 0.000
_refine_ls_structure_factor_coef Fsqd
_refine_ls_weighting_details 'calc w=1/[\s^2^(Fo^2^)+(0.0257P)^2^+0.0000P] where P=(Fo^2^+2Fc^2^)/3'
_refine_ls_weighting_scheme calc
_refine_ls_wR_factor_gt 0.0927
_refine_ls_wR_factor_ref 0.0971
_reflns_number_gt 8795
_reflns_number_total 10454
_reflns_threshold_expression >2sigma(I)
_cod_data_source_file ic202622s_si_002_1.cif
_cod_data_source_block brian07s
_cod_original_formula_sum 'C61 H54.50 Cl2.50 F3 O3 P4 S W'
_cod_database_code 4329176

loop_
_symmetry_equiv_pos_as_xyz
'x, y, z'
'-x, -y, -z'

loop_
_atom_site_label
_atom_site_type_symbol
_atom_site_fract_x
_atom_site_fract_y
_atom_site_fract_z
_atom_site_U_iso_or_equiv
_atom_site_adp_type
_atom_site_occupancy
_atom_site_symmetry_multiplicity
_atom_site_calc_flag
_atom_site_refinement_flags
C1 C 0.9251(5) 0.7696(5) 0.7012(3) 0.0213(15) Uani 1 1 d .
C2 C 1.0117(5) 0.6968(5) 0.6741(3) 0.0220(15) Uani 1 1 d .
C3 C 0.9755(6) 0.5835(6) 0.6448(3) 0.0293(17) Uani 1 1 d .
H3 H 0.8921 0.5557 0.6407 0.035 Uiso 1 1 calc R
C4 C 1.0577(6) 0.5120(6) 0.6218(3) 0.0302(17) Uani 1 1 d .
H4 H 1.0308 0.4355 0.6026 0.036 Uiso 1 1 calc R
C5 C 1.1786(6) 0.5507(6) 0.6266(3) 0.0332(18) Uani 1 1 d .
H5 H 1.2354 0.5002 0.6123 0.040 Uiso 1 1 calc R
C6 C 1.2174(6) 0.6624(6) 0.6522(3) 0.0321(17) Uani 1 1 d .
H6 H 1.3006 0.6904 0.6530 0.039 Uiso 1 1 calc R
C7 C 1.1348(5) 0.7342(6) 0.6767(3) 0.0277(16) Uani 1 1 d .
H7 H 1.1628 0.8106 0.6957 0.033 Uiso 1 1 calc R
C8 C 0.6769(6) 0.7915(6) 0.8825(3) 0.0281(16) Uani 1 1 d .
C9 C 0.7253(7) 0.8973(7) 0.9151(3) 0.043(2) Uani 1 1 d .
H9 H 0.7894 0.9386 0.8988 0.052 Uiso 1 1 calc R
C10 C 0.6812(8) 0.9440(7) 0.9715(4) 0.057(2) Uani 1 1 d .
H10 H 0.7140 1.0175 0.9932 0.068 Uiso 1 1 calc R
C11 C 0.5904(7) 0.8837(7) 0.9956(4) 0.049(2) Uani 1 1 d .
H11 H 0.5613 0.9146 1.0346 0.059 Uiso 1 1 calc R
C12 C 0.5408(7) 0.7775(7) 0.9633(3) 0.045(2) Uani 1 1 d .
H12 H 0.4763 0.7363 0.9794 0.054 Uiso 1 1 calc R
C13 C 0.5864(6) 0.7319(6) 0.9070(3) 0.0362(18) Uani 1 1 d .
H13 H 0.5540 0.6583 0.8852 0.043 Uiso 1 1 calc R
C14 C 0.8413(6) 0.6370(6) 0.8334(3) 0.0315(17) Uani 1 1 d .
C15 C 0.8662(6) 0.6359(6) 0.8930(3) 0.0361(18) Uani 1 1 d .
H15 H 0.8352 0.6884 0.9250 0.043 Uiso 1 1 calc R
C16 C 0.9368(6) 0.5584(7) 0.9071(4) 0.045(2) Uani 1 1 d .
H16 H 0.9518 0.5574 0.9487 0.054 Uiso 1 1 calc R
C17 C 0.9848(7) 0.4840(7) 0.8621(4) 0.051(2) Uani 1 1 d .
H17 H 1.0318 0.4310 0.8725 0.061 Uiso 1 1 calc R
C18 C 0.9654(7) 0.4855(7) 0.8020(4) 0.053(2) Uani 1 1 d .
H18 H 0.9993 0.4348 0.7703 0.063 Uiso 1 1 calc R
C19 C 0.8935(7) 0.5643(7) 0.7882(4) 0.047(2) Uani 1 1 d .
H19 H 0.8809 0.5673 0.7467 0.057 Uiso 1 1 calc R
C20 C 0.6219(6) 0.6321(5) 0.7656(3) 0.0315(17) Uani 1 1 d .
H20A H 0.6568 0.5746 0.7349 0.038 Uiso 1 1 calc R
H20B H 0.5740 0.5928 0.7933 0.038 Uiso 1 1 calc R
C21 C 0.5407(6) 0.6929(6) 0.7336(3) 0.0314(17) Uani 1 1 d .
H21A H 0.5090 0.7533 0.7639 0.038 Uiso 1 1 calc R
H21B H 0.4716 0.6392 0.7129 0.038 Uiso 1 1 calc R
C22 C 0.6451(5) 0.6323(5) 0.6160(3) 0.0196(14) Uani 1 1 d .
C23 C 0.5603(6) 0.5349(5) 0.6047(3) 0.0272(16) Uani 1 1 d .
H23 H 0.4941 0.5301 0.6306 0.033 Uiso 1 1 calc R
C24 C 0.5727(6) 0.4449(6) 0.5555(3) 0.0333(17) Uani 1 1 d .
H24 H 0.5149 0.3793 0.5479 0.040 Uiso 1 1 calc R
C25 C 0.6685(6) 0.4517(6) 0.5181(3) 0.0355(18) Uani 1 1 d .
H25 H 0.6779 0.3898 0.4852 0.043 Uiso 1 1 calc R
C26 C 0.7522(6) 0.5486(6) 0.5281(3) 0.0311(17) Uani 1 1 d .
H26 H 0.8173 0.5538 0.5016 0.037 Uiso 1 1 calc R
C27 C 0.7395(6) 0.6373(6) 0.5770(3) 0.0267(16) Uani 1 1 d .
H27 H 0.7971 0.7030 0.5839 0.032 Uiso 1 1 calc R
C28 C 0.5185(6) 0.8245(5) 0.6428(3) 0.0260(16) Uani 1 1 d .
C29 C 0.5066(6) 0.8084(5) 0.5792(3) 0.0283(16) Uani 1 1 d .
H29 H 0.5547 0.7602 0.5536 0.034 Uiso 1 1 calc R
C30 C 0.4248(6) 0.8627(6) 0.5535(4) 0.0364(19) Uani 1 1 d .
H30 H 0.4169 0.8511 0.5103 0.044 Uiso 1 1 calc R
C31 C 0.3550(6) 0.9330(6) 0.5901(4) 0.043(2) Uani 1 1 d .
H31 H 0.2989 0.9695 0.5722 0.051 Uiso 1 1 calc R
C32 C 0.3665(6) 0.9506(6) 0.6528(4) 0.041(2) Uani 1 1 d .
H32 H 0.3193 1.0003 0.6781 0.050 Uiso 1 1 calc R
C33 C 0.4475(6) 0.8955(5) 0.6795(3) 0.0331(18) Uani 1 1 d .
H33 H 0.4539 0.9066 0.7228 0.040 Uiso 1 1 calc R
C34 C 0.8878(6) 0.9194(5) 0.5841(3) 0.0256(16) Uani 1 1 d .
C35 C 0.9859(6) 0.8619(5) 0.5643(3) 0.0278(16) Uani 1 1 d .
H35 H 1.0510 0.8637 0.5921 0.033 Uiso 1 1 calc R
C36 C 0.9881(7) 0.8023(6) 0.5040(3) 0.0390(19) Uani 1 1 d .
H36 H 1.0560 0.7653 0.4905 0.047 Uiso 1 1 calc R
C37 C 0.8933(7) 0.7962(6) 0.4636(3) 0.0384(19) Uani 1 1 d .
H37 H 0.8947 0.7536 0.4228 0.046 Uiso 1 1 calc R
C38 C 0.7965(7) 0.8522(6) 0.4828(3) 0.0342(18) Uani 1 1 d .
H38 H 0.7308 0.8480 0.4549 0.041 Uiso 1 1 calc R
C39 C 0.7939(6) 0.9144(5) 0.5420(3) 0.0284(16) Uani 1 1 d .
H39 H 0.7273 0.9543 0.5542 0.034 Uiso 1 1 calc R
C40 C 0.8010(6) 1.1112(5) 0.6625(3) 0.0228(15) Uani 1 1 d .
C41 C 0.6786(6) 1.0999(6) 0.6643(4) 0.045(2) Uani 1 1 d .
H41 H 0.6368 1.0290 0.6672 0.054 Uiso 1 1 calc R
C42 C 0.6117(7) 1.1883(6) 0.6619(4) 0.045(2) Uani 1 1 d .
H42 H 0.5264 1.1781 0.6638 0.055 Uiso 1 1 calc R
C43 C 0.6718(6) 1.2887(6) 0.6569(3) 0.0352(18) Uani 1 1 d .
H43 H 0.6288 1.3495 0.6538 0.042 Uiso 1 1 calc R
C44 C 0.7956(7) 1.3021(7) 0.6563(4) 0.067(3) Uani 1 1 d .
H44 H 0.8373 1.3736 0.6545 0.080 Uiso 1 1 calc R
C45 C 0.8609(7) 1.2144(6) 0.6582(4) 0.052(2) Uani 1 1 d .
H45 H 0.9462 1.2250 0.6566 0.062 Uiso 1 1 calc R
C46 C 1.0358(6) 1.0508(5) 0.6881(3) 0.0275(16) Uani 1 1 d .
H46A H 1.0894 0.9911 0.6805 0.033 Uiso 1 1 calc R
H46B H 1.0637 1.1075 0.6643 0.033 Uiso 1 1 calc R
C47 C 1.0396(6) 1.1062(5) 0.7557(3) 0.0300(17) Uani 1 1 d .
H47A H 0.9877 1.1674 0.7627 0.036 Uiso 1 1 calc R
H47B H 1.1230 1.1403 0.7690 0.036 Uiso 1 1 calc R
C48 C 0.9575(6) 1.0909(6) 0.8749(3) 0.0306(17) Uani 1 1 d .
C49 C 0.8765(6) 1.1714(6) 0.8765(3) 0.0394(19) Uani 1 1 d .
H49 H 0.8434 1.1831 0.8397 0.047 Uiso 1 1 calc R
C50 C 0.8465(7) 1.2326(6) 0.9325(4) 0.048(2) Uani 1 1 d .
H50 H 0.7893 1.2842 0.9342 0.058 Uiso 1 1 calc R
C51 C 0.8983(7) 1.2198(7) 0.9859(4) 0.051(2) Uani 1 1 d .
H51 H 0.8776 1.2638 1.0240 0.061 Uiso 1 1 calc R
C52 C 0.9805(7) 1.1433(6) 0.9848(3) 0.044(2) Uani 1 1 d .
H52 H 1.0155 1.1348 1.0219 0.052 Uiso 1 1 calc R
C53 C 1.0116(7) 1.0789(6) 0.9290(3) 0.0384(19) Uani 1 1 d .
H53 H 1.0689 1.0274 0.9278 0.046 Uiso 1 1 calc R
C54 C 1.1230(5) 0.9411(6) 0.8176(3) 0.0243(16) Uani 1 1 d .
C55 C 1.2370(6) 1.0000(6) 0.8228(3) 0.0344(18) Uani 1 1 d .
H55 H 1.2489 1.0737 0.8151 0.041 Uiso 1 1 calc R
C56 C 1.3353(6) 0.9511(8) 0.8392(3) 0.050(2) Uani 1 1 d .
H56 H 1.4140 0.9916 0.8431 0.061 Uiso 1 1 calc R
C57 C 1.3168(7) 0.8425(8) 0.8499(3) 0.047(2) Uani 1 1 d .
H57 H 1.3834 0.8096 0.8613 0.056 Uiso 1 1 calc R
C58 C 1.2046(7) 0.7827(7) 0.8443(3) 0.046(2) Uani 1 1 d .
H58 H 1.1932 0.7086 0.8514 0.055 Uiso 1 1 calc R
C59 C 1.1062(6) 0.8317(6) 0.8278(3) 0.0350(18) Uani 1 1 d .
H59 H 1.0277 0.7905 0.8236 0.042 Uiso 1 1 calc R
C60 C 0.2976(6) 0.4208(7) 0.7737(4) 0.043(2) Uani 1 1 d .
C61 C 0.5681(8) 0.2575(8) 0.8165(5) 0.045(3) Uani 0.77 1 d P
H61A H 0.5099 0.2635 0.7843 0.054 Uiso 0.77 1 calc PR
H61B H 0.6116 0.1922 0.8001 0.054 Uiso 0.77 1 calc PR
Cl1 Cl 0.66810(14) 0.98496(14) 0.79008(8) 0.0354(4) Uani 1 1 d .
Cl2 Cl 0.6712(2) 0.3802(2) 0.83360(15) 0.0657(9) Uani 0.77 1 d P
Cl3 Cl 0.4922(3) 0.2343(3) 0.87794(14) 0.0714(9) Uani 0.77 1 d P
F1 F 0.2262(4) 0.3868(4) 0.81350(19) 0.0573(13) Uani 1 1 d .
F2 F 0.4115(4) 0.4398(4) 0.7979(2) 0.0706(16) Uani 1 1 d .
F3 F 0.2720(4) 0.5194(4) 0.7658(2) 0.0596(14) Uani 1 1 d .
O1 O 0.3196(4) 0.2162(4) 0.7201(2) 0.0436(14) Uani 1 1 d .
O2 O 0.1616(4) 0.3091(4) 0.6839(2) 0.0361(12) Uani 1 1 d .
O3 O 0.3711(5) 0.3641(5) 0.6634(3) 0.0573(16) Uani 1 1 d .
P1 P 0.74395(16) 0.73248(16) 0.80990(8) 0.0281(4) Uani 1 1 d .
P2 P 0.62725(14) 0.75431(14) 0.67725(8) 0.0220(4) Uani 1 1 d .
P3 P 0.87850(15) 0.98860(15) 0.66432(8) 0.0238(4) Uani 1 1 d .
P4 P 0.98763(15) 1.00280(15) 0.80106(8) 0.0248(4) Uani 1 1 d .
S1 S 0.28789(16) 0.31526(15) 0.70147(9) 0.0324(4) Uani 1 1 d .
W1 W 0.81860(2) 0.86281(2) 0.737781(13) 0.01804(8) Uani 1 1 d .

loop_
_atom_site_aniso_label
_atom_site_aniso_U_11
_atom_site_aniso_U_22
_atom_site_aniso_U_33
_atom_site_aniso_U_23
_atom_site_aniso_U_13
_atom_site_aniso_U_12
C1 0.025(3) 0.017(4) 0.020(4) 0.003(3) -0.002(3) 0.000(3)
C2 0.022(3) 0.022(4) 0.024(4) 0.005(3) 0.002(3) 0.012(3)
C3 0.026(4) 0.029(4) 0.032(4) 0.006(3) 0.000(3) 0.004(3)
C4 0.031(4) 0.026(4) 0.032(4) 0.000(3) 0.005(3) 0.009(3)
C5 0.039(4) 0.029(4) 0.033(4) 0.005(4) -0.002(3) 0.014(3)
C6 0.021(3) 0.031(4) 0.044(5) 0.004(4) 0.002(3) 0.007(3)
C7 0.028(4) 0.025(4) 0.032(4) 0.009(3) 0.003(3) 0.004(3)
C8 0.032(4) 0.037(4) 0.020(4) 0.008(3) 0.003(3) 0.014(3)
C9 0.053(5) 0.048(5) 0.027(4) 0.006(4) 0.005(4) 0.001(4)
C10 0.079(7) 0.051(6) 0.036(5) 0.003(4) 0.016(5) 0.005(5)
C11 0.063(6) 0.064(6) 0.028(5) 0.013(5) 0.011(4) 0.027(5)
C12 0.044(5) 0.061(6) 0.039(5) 0.023(5) 0.011(4) 0.019(4)
C13 0.051(5) 0.033(5) 0.028(4) 0.008(4) 0.002(4) 0.018(4)
C14 0.038(4) 0.032(4) 0.028(4) 0.011(4) 0.013(3) 0.009(3)
C15 0.034(4) 0.040(5) 0.037(5) 0.010(4) -0.007(3) 0.013(3)
C16 0.040(5) 0.052(6) 0.047(5) 0.019(5) -0.010(4) 0.010(4)
C17 0.058(5) 0.054(6) 0.052(6) 0.031(5) 0.007(5) 0.020(5)
C18 0.060(6) 0.048(6) 0.063(6) 0.020(5) 0.018(5) 0.037(5)
C19 0.056(5) 0.052(6) 0.039(5) 0.018(4) 0.005(4) 0.017(4)
C20 0.039(4) 0.026(4) 0.028(4) 0.006(3) 0.005(3) -0.001(3)
C21 0.028(4) 0.031(4) 0.032(4) 0.004(4) 0.003(3) -0.002(3)
C22 0.023(3) 0.014(3) 0.022(4) 0.004(3) -0.002(3) 0.004(3)
C23 0.032(4) 0.026(4) 0.024(4) 0.008(3) 0.001(3) 0.005(3)
C24 0.042(4) 0.022(4) 0.036(5) 0.011(4) -0.002(4) 0.000(3)
C25 0.054(5) 0.024(4) 0.029(4) 0.000(3) -0.005(4) 0.015(4)
C26 0.035(4) 0.029(4) 0.027(4) 0.001(3) -0.001(3) 0.003(3)
C27 0.027(4) 0.026(4) 0.026(4) 0.002(3) 0.002(3) 0.002(3)
C28 0.026(4) 0.018(4) 0.033(4) 0.008(3) -0.006(3) -0.002(3)
C29 0.030(4) 0.019(4) 0.036(4) 0.009(3) -0.004(3) -0.002(3)
C30 0.028(4) 0.031(4) 0.053(5) 0.018(4) -0.013(4) 0.001(3)
C31 0.030(4) 0.030(5) 0.073(6) 0.025(5) -0.012(4) 0.001(3)
C32 0.026(4) 0.029(4) 0.069(6) 0.008(4) 0.003(4) 0.011(3)
C33 0.028(4) 0.024(4) 0.044(5) 0.002(4) -0.002(3) 0.007(3)
C34 0.027(4) 0.019(4) 0.031(4) 0.008(3) 0.003(3) 0.002(3)
C35 0.029(4) 0.030(4) 0.024(4) 0.005(3) 0.001(3) 0.006(3)
C36 0.044(5) 0.041(5) 0.035(5) 0.010(4) 0.010(4) 0.014(4)
C37 0.062(5) 0.025(4) 0.028(4) 0.006(4) 0.002(4) 0.006(4)
C38 0.053(5) 0.027(4) 0.021(4) 0.003(3) -0.014(3) 0.006(4)
C39 0.037(4) 0.017(4) 0.031(4) 0.005(3) -0.001(3) 0.003(3)
C40 0.027(4) 0.021(4) 0.019(4) -0.003(3) 0.005(3) 0.009(3)
C41 0.031(4) 0.032(5) 0.080(6) 0.027(4) 0.000(4) 0.010(3)
C42 0.032(4) 0.027(5) 0.079(6) 0.013(4) 0.001(4) 0.008(3)
C43 0.046(5) 0.021(4) 0.044(5) 0.011(4) 0.003(4) 0.015(3)
C44 0.052(5) 0.035(5) 0.129(9) 0.046(6) 0.034(6) 0.016(4)
C45 0.037(4) 0.037(5) 0.095(7) 0.038(5) 0.023(5) 0.016(4)
C46 0.030(4) 0.023(4) 0.030(4) 0.010(3) 0.004(3) 0.001(3)
C47 0.032(4) 0.024(4) 0.034(4) 0.010(3) -0.010(3) -0.005(3)
C48 0.034(4) 0.022(4) 0.033(4) 0.001(3) -0.004(3) 0.003(3)
C49 0.045(5) 0.026(4) 0.040(5) -0.010(4) -0.007(4) 0.009(4)
C50 0.056(5) 0.035(5) 0.047(5) -0.009(4) -0.011(4) 0.016(4)
C51 0.067(6) 0.040(5) 0.036(5) -0.013(4) 0.004(4) 0.011(4)
C52 0.061(5) 0.036(5) 0.030(5) -0.002(4) -0.003(4) 0.006(4)
C53 0.050(5) 0.031(4) 0.032(5) 0.000(4) -0.004(4) 0.008(4)
C54 0.014(3) 0.034(4) 0.023(4) -0.005(3) -0.003(3) 0.015(3)
C55 0.034(4) 0.040(5) 0.027(4) 0.005(4) -0.003(3) 0.002(3)
C56 0.021(4) 0.087(7) 0.031(5) -0.011(5) -0.006(3) 0.005(4)
C57 0.037(5) 0.075(7) 0.028(5) 0.001(5) -0.004(4) 0.028(5)
C58 0.059(5) 0.050(5) 0.029(5) -0.002(4) 0.000(4) 0.032(4)
C59 0.033(4) 0.036(5) 0.035(5) 0.002(4) -0.005(3) 0.011(3)
C60 0.023(4) 0.047(5) 0.058(6) 0.010(5) -0.005(4) 0.009(4)
C61 0.045(6) 0.030(6) 0.064(8) 0.016(6) -0.003(5) 0.012(5)
Cl1 0.0283(9) 0.0280(10) 0.0453(12) -0.0053(9) -0.0017(8) 0.0111(8)
Cl2 0.0467(16) 0.0538(19) 0.103(3) 0.0399(18) -0.0212(16) -0.0063(14)
Cl3 0.081(2) 0.081(2) 0.051(2) 0.0227(18) 0.0066(17) -0.0090(18)
F1 0.073(3) 0.062(3) 0.036(3) 0.009(2) 0.006(2) 0.010(3)
F2 0.050(3) 0.054(3) 0.106(4) 0.026(3) -0.042(3) -0.012(2)
F3 0.078(3) 0.029(3) 0.073(4) 0.008(3) -0.012(3) 0.016(2)
O1 0.037(3) 0.023(3) 0.075(4) 0.017(3) 0.012(3) 0.010(2)
O2 0.038(3) 0.034(3) 0.036(3) 0.013(2) -0.006(2) -0.005(2)
O3 0.046(3) 0.062(4) 0.076(4) 0.030(3) 0.032(3) 0.022(3)
P1 0.0300(10) 0.0303(11) 0.0257(11) 0.0061(9) 0.0038(8) 0.0107(8)
P2 0.0235(9) 0.0192(10) 0.0246(10) 0.0045(8) 0.0017(7) 0.0075(7)
P3 0.0232(9) 0.0202(10) 0.0275(11) 0.0040(8) -0.0036(8) 0.0031(7)
P4 0.0255(9) 0.0203(10) 0.0272(10) 0.0020(8) -0.0037(8) 0.0041(8)
S1 0.0298(10) 0.0268(11) 0.0428(12) 0.0101(9) 0.0099(9) 0.0080(8)
W1 0.01806(13) 0.01547(15) 0.02000(15) 0.00172(11) -0.00047(10) 0.00413(10)

loop_
_atom_type_symbol
_atom_type_description
_atom_type_scat_dispersion_real
_atom_type_scat_dispersion_imag
_atom_type_scat_source
C C 0.0033 0.0016 'International Tables Vol C Tables 4.2.6.8 and 6.1.1.4'
Cl Cl 0.1484 0.1585 'International Tables Vol C Tables 4.2.6.8 and 6.1.1.4'
F F 0.0171 0.0103 'International Tables Vol C Tables 4.2.6.8 and 6.1.1.4'
O O 0.0106 0.0060 'International Tables Vol C Tables 4.2.6.8 and 6.1.1.4'
P P 0.1023 0.0942 'International Tables Vol C Tables 4.2.6.8 and 6.1.1.4'
S S 0.1246 0.1234 'International Tables Vol C Tables 4.2.6.8 and 6.1.1.4'
W W -0.8490 6.8722 'International Tables Vol C Tables 4.2.6.8 and 6.1.1.4'
H H 0.0000 0.0000 'International Tables Vol C Tables 4.2.6.8 and 6.1.1.4'

loop_
_geom_angle_atom_site_label_1
_geom_angle_atom_site_label_2
_geom_angle_atom_site_label_3
_geom_angle
C2 C1 W1 178.2(5)
C7 C2 C3 116.7(6)
C7 C2 C1 122.0(6)
C3 C2 C1 121.3(6)
C4 C3 C2 121.7(6)
C3 C4 C5 120.2(7)
C4 C5 C6 120.0(6)
C5 C6 C7 119.8(6)
C6 C7 C2 121.5(6)
C13 C8 C9 119.1(6)
C13 C8 P1 122.4(6)
C9 C8 P1 118.4(5)
C8 C9 C10 120.8(8)
C11 C10 C9 119.7(8)
C10 C11 C12 120.1(7)
C11 C12 C13 119.4(8)
C8 C13 C12 120.9(7)
C15 C14 C19 118.3(7)
C15 C14 P1 123.7(5)
C19 C14 P1 118.0(6)
C14 C15 C16 120.4(7)
C17 C16 C15 121.0(8)
C16 C17 C18 120.1(8)
C17 C18 C19 118.4(8)
C14 C19 C18 121.7(8)
C21 C20 P1 110.6(5)
C20 C21 P2 109.1(4)
C27 C22 C23 118.4(6)
C27 C22 P2 119.9(5)
C23 C22 P2 121.5(5)
C24 C23 C22 120.4(6)
C25 C24 C23 119.8(6)
C24 C25 C26 120.5(7)
C27 C26 C25 119.4(6)
C22 C27 C26 121.5(6)
C33 C28 C29 119.1(6)
C33 C28 P2 120.4(5)
C29 C28 P2 120.6(5)
C30 C29 C28 120.2(7)
C31 C30 C29 120.5(7)
C30 C31 C32 120.0(7)
C31 C32 C33 120.3(7)
C28 C33 C32 120.0(7)
C39 C34 C35 118.3(6)
C39 C34 P3 121.2(5)
C35 C34 P3 120.3(5)
C36 C35 C34 119.9(6)
C37 C36 C35 120.9(7)
C38 C37 C36 119.5(7)
C37 C38 C39 120.6(7)
C38 C39 C34 120.7(6)
C41 C40 C45 118.2(6)
C41 C40 P3 118.9(5)
C45 C40 P3 122.9(5)
C40 C41 C42 122.8(7)
C43 C42 C41 118.2(7)
C42 C43 C44 119.6(7)
C43 C44 C45 121.8(7)
C40 C45 C44 119.3(7)
C47 C46 P3 108.5(4)
C46 C47 P4 110.9(4)
C53 C48 C49 120.3(7)
C53 C48 P4 121.1(5)
C49 C48 P4 118.6(5)
C50 C49 C48 118.9(7)
C51 C50 C49 120.9(7)
C50 C51 C52 120.7(7)
C51 C52 C53 119.9(7)
C52 C53 C48 119.2(7)
C55 C54 C59 119.8(6)
C55 C54 P4 122.6(6)
C59 C54 P4 117.5(5)
C54 C55 C56 119.9(7)
C57 C56 C55 119.5(7)
C58 C57 C56 121.1(7)
C57 C58 C59 119.4(8)
C54 C59 C58 120.2(7)
F1 C60 F3 109.7(6)
F1 C60 F2 108.0(7)
F3 C60 F2 106.1(6)
F1 C60 S1 111.1(5)
F3 C60 S1 111.6(6)
F2 C60 S1 110.2(5)
Cl3 C61 Cl2 112.5(6)
C8 P1 C20 104.7(3)
C8 P1 C14 101.6(3)
C20 P1 C14 102.0(3)
C8 P1 W1 120.0(2)
C20 P1 W1 104.6(2)
C14 P1 W1 121.5(2)
C22 P2 C28 102.4(3)
C22 P2 C21 103.6(3)
C28 P2 C21 104.1(3)
C22 P2 W1 117.7(2)
C28 P2 W1 122.6(2)
C21 P2 W1 104.2(2)
C34 P3 C40 104.2(3)
C34 P3 C46 104.1(3)
C40 P3 C46 103.9(3)
C34 P3 W1 117.0(2)
C40 P3 W1 121.0(2)
C46 P3 W1 104.7(2)
C48 P4 C47 103.3(3)
C48 P4 C54 103.3(3)
C47 P4 C54 105.4(3)
C48 P4 W1 120.7(2)
C47 P4 W1 107.3(2)
C54 P4 W1 115.3(2)
O3 S1 O1 116.4(3)
O3 S1 O2 115.0(3)
O1 S1 O2 114.7(3)
O3 S1 C60 104.3(4)
O1 S1 C60 102.6(3)
O2 S1 C60 101.0(3)
C1 W1 Cl1 177.7(2)
C1 W1 P3 88.2(2)
Cl1 W1 P3 93.98(6)
C1 W1 P4 92.18(19)
Cl1 W1 P4 88.83(6)
P3 W1 P4 79.15(6)
C1 W1 P2 97.55(19)
Cl1 W1 P2 81.60(6)
P3 W1 P2 96.76(6)
P4 W1 P2 169.35(5)
C1 W1 P1 93.5(2)
Cl1 W1 P1 84.30(6)
P3 W1 P1 176.44(6)
P4 W1 P1 103.89(6)
P2 W1 P1 79.92(6)

loop_
_geom_bond_atom_site_label_1
_geom_bond_atom_site_label_2
_geom_bond_distance
C1 C2 1.444(8)
C1 W1 1.826(6)
C2 C7 1.395(8)
C2 C3 1.404(9)
C3 C4 1.373(8)
C4 C5 1.373(9)
C5 C6 1.375(9)
C6 C7 1.388(8)
C8 C13 1.365(9)
C8 C9 1.381(9)
C8 P1 1.835(7)
C9 C10 1.389(10)
C10 C11 1.369(10)
C11 C12 1.386(11)
C12 C13 1.390(9)
C14 C15 1.366(9)
C14 C19 1.377(9)
C14 P1 1.848(7)
C15 C16 1.394(9)
C16 C17 1.363(10)
C17 C18 1.369(10)
C18 C19 1.413(10)
C20 C21 1.514(9)
C20 P1 1.841(7)
C21 P2 1.834(6)
C22 C27 1.381(8)
C22 C23 1.403(8)
C22 P2 1.824(6)
C23 C24 1.396(9)
C24 C25 1.373(9)
C25 C26 1.393(9)
C26 C27 1.383(8)
C28 C33 1.389(9)
C28 C29 1.398(9)
C28 P2 1.833(6)
C29 C30 1.388(8)
C30 C31 1.374(10)
C31 C32 1.378(10)
C32 C33 1.399(9)
C34 C39 1.395(8)
C34 C35 1.400(8)
C34 P3 1.821(7)
C35 C36 1.390(9)
C36 C37 1.374(9)
C37 C38 1.375(9)
C38 C39 1.380(9)
C40 C41 1.362(9)
C40 C45 1.379(9)
C40 P3 1.832(6)
C41 C42 1.400(9)
C42 C43 1.355(9)
C43 C44 1.375(10)
C44 C45 1.380(10)
C46 C47 1.514(8)
C46 P3 1.854(6)
C47 P4 1.838(6)
C48 C53 1.398(9)
C48 C49 1.414(9)
C48 P4 1.823(7)
C49 C50 1.379(10)
C50 C51 1.375(10)
C51 C52 1.389(10)
C52 C53 1.395(9)
C54 C55 1.377(9)
C54 C59 1.399(9)
C54 P4 1.845(6)
C55 C56 1.400(10)
C56 C57 1.394(11)
C57 C58 1.363(10)
C58 C59 1.402(9)
C60 F1 1.305(8)
C60 F3 1.324(8)
C60 F2 1.354(8)
C60 S1 1.828(8)
C61 Cl3 1.683(10)
C61 Cl2 1.745(9)
Cl1 W1 2.5153(17)
O1 S1 1.450(5)
O2 S1 1.454(5)
O3 S1 1.435(5)
P1 W1 2.5888(19)
P2 W1 2.5784(18)
P3 W1 2.5354(19)
P4 W1 2.5712(18)

loop_
_geom_torsion_atom_site_label_1
_geom_torsion_atom_site_label_2
_geom_torsion_atom_site_label_3
_geom_torsion_atom_site_label_4
_geom_torsion
C7 C2 C3 C4 2.4(10)
C1 C2 C3 C4 -176.4(6)
C2 C3 C4 C5 -0.7(10)
C3 C4 C5 C6 -2.7(11)
C4 C5 C6 C7 4.2(10)
C5 C6 C7 C2 -2.4(10)
C3 C2 C7 C6 -0.8(10)
C1 C2 C7 C6 178.0(6)
C13 C8 C9 C10 -1.3(11)
P1 C8 C9 C10 -177.3(6)
C8 C9 C10 C11 1.3(13)
C9 C10 C11 C12 -1.5(13)
C10 C11 C12 C13 1.7(12)
C9 C8 C13 C12 1.5(11)
P1 C8 C13 C12 177.4(5)
C11 C12 C13 C8 -1.7(11)
C19 C14 C15 C16 -3.8(11)
P1 C14 C15 C16 177.5(6)
C14 C15 C16 C17 1.5(12)
C15 C16 C17 C18 0.9(13)
C16 C17 C18 C19 -0.9(13)
C15 C14 C19 C18 3.7(12)
P1 C14 C19 C18 -177.5(6)
C17 C18 C19 C14 -1.4(13)
P1 C20 C21 P2 64.4(5)
C27 C22 C23 C24 0.8(9)
P2 C22 C23 C24 176.6(5)
C22 C23 C24 C25 0.2(10)
C23 C24 C25 C26 -1.4(10)
C24 C25 C26 C27 1.6(10)
C23 C22 C27 C26 -0.6(10)
P2 C22 C27 C26 -176.5(5)
C25 C26 C27 C22 -0.5(10)
C33 C28 C29 C30 -0.1(10)
P2 C28 C29 C30 -179.5(5)
C28 C29 C30 C31 0.3(10)
C29 C30 C31 C32 0.3(11)
C30 C31 C32 C33 -1.1(11)
C29 C28 C33 C32 -0.7(10)
P2 C28 C33 C32 178.7(5)
C31 C32 C33 C28 1.3(11)
C39 C34 C35 C36 0.3(10)
P3 C34 C35 C36 175.3(5)
C34 C35 C36 C37 -1.9(11)
C35 C36 C37 C38 1.7(11)
C36 C37 C38 C39 0.1(11)
C37 C38 C39 C34 -1.7(10)
C35 C34 C39 C38 1.5(10)
P3 C34 C39 C38 -173.5(5)
C45 C40 C41 C42 0.0(12)
P3 C40 C41 C42 -178.8(6)
C40 C41 C42 C43 0.8(13)
C41 C42 C43 C44 -2.1(12)
C42 C43 C44 C45 2.6(14)
C41 C40 C45 C44 0.5(12)
P3 C40 C45 C44 179.2(7)
C43 C44 C45 C40 -1.8(14)
P3 C46 C47 P4 59.5(5)
C53 C48 C49 C50 -3.9(11)
P4 C48 C49 C50 175.3(6)
C48 C49 C50 C51 3.0(12)
C49 C50 C51 C52 -1.2(13)
C50 C51 C52 C53 0.3(12)
C51 C52 C53 C48 -1.2(11)
C49 C48 C53 C52 3.0(11)
P4 C48 C53 C52 -176.2(6)
C59 C54 C55 C56 -1.2(10)
P4 C54 C55 C56 176.0(5)
C54 C55 C56 C57 0.5(11)
C55 C56 C57 C58 0.3(12)
C56 C57 C58 C59 -0.4(11)
C55 C54 C59 C58 1.1(10)
P4 C54 C59 C58 -176.2(5)
C57 C58 C59 C54 -0.3(11)
C13 C8 P1 C20 29.4(6)
C9 C8 P1 C20 -154.7(6)
C13 C8 P1 C14 -76.4(6)
C9 C8 P1 C14 99.5(6)
C13 C8 P1 W1 146.3(5)
C9 C8 P1 W1 -37.8(6)
C21 C20 P1 C8 83.1(5)
C21 C20 P1 C14 -171.3(5)
C21 C20 P1 W1 -43.9(5)
C15 C14 P1 C8 -10.8(7)
C19 C14 P1 C8 170.5(6)
C15 C14 P1 C20 -118.7(6)
C19 C14 P1 C20 62.5(6)
C15 C14 P1 W1 125.6(6)
C19 C14 P1 W1 -53.1(7)
C27 C22 P2 C28 95.7(5)
C23 C22 P2 C28 -80.0(6)
C27 C22 P2 C21 -156.2(5)
C23 C22 P2 C21 28.1(6)
C27 C22 P2 W1 -41.9(6)
C23 C22 P2 W1 142.4(5)
C33 C28 P2 C22 156.3(5)
C29 C28 P2 C22 -24.4(6)
C33 C28 P2 C21 48.6(6)
C29 C28 P2 C21 -132.1(5)
C33 C28 P2 W1 -68.9(6)
C29 C28 P2 W1 110.5(5)
C20 C21 P2 C22 73.3(5)
C20 C21 P2 C28 -179.9(5)
C20 C21 P2 W1 -50.3(5)
C39 C34 P3 C40 -37.4(6)
C35 C34 P3 C40 147.7(5)
C39 C34 P3 C46 -146.1(5)
C35 C34 P3 C46 39.1(6)
C39 C34 P3 W1 99.0(5)
C35 C34 P3 W1 -75.8(6)
C41 C40 P3 C34 90.3(6)
C45 C40 P3 C34 -88.4(7)
C41 C40 P3 C46 -161.0(6)
C45 C40 P3 C46 20.3(7)
C41 C40 P3 W1 -44.0(7)
C45 C40 P3 W1 137.3(6)
C47 C46 P3 C34 -177.3(4)
C47 C46 P3 C40 73.9(5)
C47 C46 P3 W1 -53.9(5)
C53 C48 P4 C47 -124.9(6)
C49 C48 P4 C47 55.9(6)
C53 C48 P4 C54 -15.2(7)
C49 C48 P4 C54 165.6(6)
C53 C48 P4 W1 115.4(6)
C49 C48 P4 W1 -63.8(6)
C46 C47 P4 C48 -164.0(5)
C46 C47 P4 C54 87.9(5)
C46 C47 P4 W1 -35.5(5)
C55 C54 P4 C48 -78.8(6)
C59 C54 P4 C48 98.4(6)
C55 C54 P4 C47 29.3(6)
C59 C54 P4 C47 -153.5(5)
C55 C54 P4 W1 147.5(5)
C59 C54 P4 W1 -35.3(6)
F1 C60 S1 O3 -179.6(5)
F3 C60 S1 O3 57.7(6)
F2 C60 S1 O3 -59.9(6)
F1 C60 S1 O1 -57.7(6)
F3 C60 S1 O1 179.5(5)
F2 C60 S1 O1 62.0(6)
F1 C60 S1 O2 60.9(6)
F3 C60 S1 O2 -61.9(6)
F2 C60 S1 O2 -179.4(5)
C34 P3 W1 C1 45.7(3)
C40 P3 W1 C1 174.6(3)
C46 P3 W1 C1 -68.8(3)
C34 P3 W1 Cl1 -133.7(2)
C40 P3 W1 Cl1 -4.8(2)
C46 P3 W1 Cl1 111.8(2)
C34 P3 W1 P4 138.3(2)
C40 P3 W1 P4 -92.9(2)
C46 P3 W1 P4 23.7(2)
C34 P3 W1 P2 -51.7(2)
C40 P3 W1 P2 77.2(2)
C46 P3 W1 P2 -166.2(2)
C48 P4 W1 C1 -152.4(3)
C47 P4 W1 C1 89.9(3)
C54 P4 W1 C1 -27.2(3)
C48 P4 W1 Cl1 25.6(3)
C47 P4 W1 Cl1 -92.1(2)
C54 P4 W1 Cl1 150.8(2)
C48 P4 W1 P3 119.9(3)
C47 P4 W1 P3 2.2(2)
C54 P4 W1 P3 -114.9(2)
C48 P4 W1 P2 51.6(4)
C47 P4 W1 P2 -66.1(4)
C54 P4 W1 P2 176.8(3)
C48 P4 W1 P1 -58.2(3)
C47 P4 W1 P1 -175.9(2)
C54 P4 W1 P1 67.0(2)
C22 P2 W1 C1 -4.3(3)
C28 P2 W1 C1 -132.9(3)
C21 P2 W1 C1 109.7(3)
C22 P2 W1 Cl1 177.9(2)
C28 P2 W1 Cl1 49.3(3)
C21 P2 W1 Cl1 -68.1(2)
C22 P2 W1 P3 84.8(2)
C28 P2 W1 P3 -43.8(3)
C21 P2 W1 P3 -161.2(2)
C22 P2 W1 P4 151.5(3)
C28 P2 W1 P4 22.9(5)
C21 P2 W1 P4 -94.4(4)
C22 P2 W1 P1 -96.5(2)
C28 P2 W1 P1 134.9(3)
C21 P2 W1 P1 17.5(2)
C8 P1 W1 C1 155.8(3)
C20 P1 W1 C1 -87.3(3)
C14 P1 W1 C1 27.0(3)
C8 P1 W1 Cl1 -24.7(3)
C20 P1 W1 Cl1 92.2(2)
C14 P1 W1 Cl1 -153.5(3)
C8 P1 W1 P4 62.7(3)
C20 P1 W1 P4 179.6(2)
C14 P1 W1 P4 -66.1(3)
C8 P1 W1 P2 -107.2(3)
C20 P1 W1 P2 9.8(2)
C14 P1 W1 P2 124.1(3)
